data_2000045
loop_
_publ_author_name
'Song Jin'
'Jennifer Adamchuk'
'Bosong Xiang'
'Francis J. DiSalvo'

_publ_contact_author
; 
Prof. Francis J. DiSalvo
Department of Chemistry and Chemical Biology
Cornell University 
Ithaca, NY 14853, USA
;
_publ_contact_author_email fjd3@cornell.edu
_publ_contact_author_fax 607-255-4137
_publ_contact_author_phone 607-255-7238
_publ_section_title
;
The Dean-Evans Relation in 31P NMR Spectroscopy and Its Application to the
Chemistry of Octahedral Tungsten Sulfide Clusters
;
_journal_name_full 'Journal of the American Chemical Society'
_journal_page_first 9229
_journal_page_last 9240
_journal_paper_doi 10.1021/ja0257873
_journal_volume 124
_journal_year 2002
_chemical_formula_sum 'C40 H83 N2 P5 S8 W6'
_space_group_IT_number 2
_space_group_name_Hall '-P 1'
_space_group_name_H-M_alt 'P -1'
_symmetry_cell_setting triclinic
_symmetry_Int_Tables_number 2
_symmetry_space_group_name_Hall '-P 1'
_symmetry_space_group_name_H-M 'P -1'
_cell_angle_alpha 112.39(2)
_cell_angle_beta 92.58(2)
_cell_angle_gamma 90.68(3)
_cell_formula_units_Z 4
_cell_length_a 12.024(3)
_cell_length_b 21.356(5)
_cell_length_c 25.107(5)
_cell_volume 5952.079
_diffrn_ambient_temperature 173
_exptl_crystal_colour 'dark red'
_exptl_crystal_density_diffrn 2.351
_exptl_crystal_description block
_refine_ls_R_factor_gt 0.0712
_refine_ls_wR_factor_gt 0.0712
_cod_database_code 2000045

loop_
_symmetry_equiv_pos_site_id
_symmetry_equiv_pos_as_xyz
1 x,y,z
2 -x,-y,-z

loop_
_atom_site_aniso_label
_atom_site_aniso_U_11
_atom_site_aniso_U_22
_atom_site_aniso_U_33
_atom_site_aniso_U_23
_atom_site_aniso_U_13
_atom_site_aniso_U_12
W1 0.0461(8) 0.0239(8) 0.0562(9) 0.0117(7) 0.0092(7) -0.0063(7)
W2 0.0388(7) 0.0219(8) 0.0422(8) 0.0047(6) 0.0058(6) -0.0088(6)
W3 0.0335(7) 0.0258(8) 0.0437(8) 0.0043(7) 0.0024(6) -0.0052(6)
W4 0.0399(8) 0.0176(8) 0.0738(11) 0.0013(7) 0.0069(7) -0.0092(6)
W5 0.0438(8) 0.0248(9) 0.0658(10) 0.0074(7) 0.0171(7) -0.0074(7)
W6 0.0341(7) 0.0176(8) 0.0552(9) -0.0021(7) -0.0015(6) -0.0063(6)
S1 0.040(4) 0.039(5) 0.045(5) 0.018(4) 0.002(4) -0.008(4)
S2 0.048(5) 0.032(6) 0.070(6) 0.011(5) 0.008(4) -0.001(4)
S3 0.066(6) 0.032(6) 0.057(6) 0.012(5) 0.015(5) -0.006(5)
S4 0.038(4) 0.027(5) 0.044(5) 0.007(4) -0.006(4) -0.007(4)
S5 0.056(6) 0.032(6) 0.098(8) 0.018(5) 0.021(5) -0.016(5)
S6 0.058(5) 0.026(5) 0.059(6) 0.005(4) 0.015(4) 0.000(4)
S7 0.044(5) 0.024(5) 0.061(6) -0.006(4) 0.000(4) 0.003(4)
S8 0.034(5) 0.027(6) 0.099(8) 0.005(5) 0.007(5) -0.011(4)
W7 0.0462(8) 0.0250(8) 0.0468(9) 0.0129(7) -0.0084(7) -0.0162(7)
W8 0.0414(8) 0.0364(9) 0.0439(9) 0.0214(7) -0.0016(6) -0.0073(6)
W9 0.0464(8) 0.0277(9) 0.0473(9) 0.0154(7) -0.0077(7) -0.0100(7)
W10 0.0765(10) 0.0278(9) 0.0434(9) 0.0164(7) -0.0219(8) -0.0207(8)
W11 0.0554(9) 0.0507(10) 0.0383(9) 0.0172(8) -0.0048(7) -0.0284(8)
W12 0.0608(9) 0.0399(9) 0.0386(9) 0.0181(7) -0.0137(7) -0.0306(7)
S9 0.052(5) 0.033(5) 0.055(6) 0.020(4) 0.004(4) -0.011(4)
S10 0.055(5) 0.043(6) 0.043(5) 0.025(4) -0.007(4) -0.009(4)
S11 0.058(5) 0.037(6) 0.061(6) 0.012(5) -0.028(5) -0.017(5)
S12 0.055(5) 0.052(6) 0.047(5) 0.020(5) 0.009(4) 0.006(5)
S13 0.085(7) 0.038(6) 0.046(5) 0.021(5) -0.015(5) -0.017(5)
S14 0.049(5) 0.100(9) 0.039(5) 0.029(5) -0.010(4) -0.022(5)
S15 0.074(6) 0.039(6) 0.040(5) 0.014(4) -0.018(5) -0.019(5)
S16 0.108(8) 0.067(7) 0.043(6) 0.033(5) -0.019(5) -0.052(6)

loop_
_atom_site_label
_atom_site_type_symbol
_atom_site_fract_x
_atom_site_fract_y
_atom_site_fract_z
_atom_site_U_iso_or_equiv
_atom_site_thermal_displace_type
_atom_site_occupancy
_atom_site_calc_flag
_atom_site_refinement_flags
_atom_site_disorder_group
W1 W -0.24577(10) -0.03233(7) 0.18840(6) 0.0430(4) Uani 1 d . .
W2 W -0.22020(10) -0.15270(6) 0.19727(5) 0.0365(4) Uani 1 d . .
W3 W -0.28471(10) -0.04687(6) 0.28705(6) 0.0370(4) Uani 1 d . .
W4 W -0.10495(11) 0.02556(7) 0.28086(6) 0.0485(4) Uani 1 d . .
W5 W -0.04192(11) -0.08147(7) 0.19026(6) 0.0474(4) Uani 1 d . .
W6 W -0.07881(10) -0.09429(6) 0.28924(6) 0.0406(4) Uani 1 d . .
S1 S -0.4013(6) -0.1019(4) 0.1980(3) 0.041(2) Uani 1 d . .
S2 S -0.2963(6) 0.0629(4) 0.2761(4) 0.052(2) Uani 1 d . .
S3 S -0.1839(7) -0.1322(4) 0.1097(4) 0.053(2) Uani 1 d . .
S4 S -0.2459(6) -0.1584(4) 0.2920(3) 0.039(2) Uani 1 d . .
S5 S -0.0747(7) 0.0305(4) 0.1864(4) 0.064(3) Uani 1 d . .
S6 S -0.0287(7) -0.1895(4) 0.2024(4) 0.051(2) Uani 1 d . .
S7 S -0.1455(6) 0.0046(4) 0.3682(4) 0.050(2) Uani 1 d . .
S8 S 0.0782(6) -0.0270(4) 0.2786(4) 0.059(3) Uani 1 d . .
P1 P -0.3584(8) 0.0108(5) 0.1228(4) 0.062(3) Uiso 1 d D .
P2 P -0.2940(7) -0.2731(5) 0.1428(4) 0.057(3) Uiso 1 d D .
P3 P -0.4612(8) -0.0370(5) 0.3400(4) 0.063(3) Uiso 1 d D .
P4 P -0.0287(9) 0.1475(6) 0.3332(5) 0.087(3) Uiso 1 d D .
P5 P 0.1161(7) -0.1104(5) 0.1230(4) 0.052(2) Uiso 1 d D .
N1 N 0.0243(18) -0.1302(12) 0.3483(10) 0.052(7) Uiso 1 d D .
C601 C 0.0401(19) -0.1962(15) 0.3375(12) 0.053(9) Uiso 1 d D .
H60A H 0.0033(19) -0.2292(15) 0.3042(12) 0.063 Uiso 1 calc R .
C602 C 0.1081(21) -0.2183(17) 0.3730(12) 0.063(10) Uiso 1 d D .
H60B H 0.1172(21) -0.2655(17) 0.3627(12) 0.075 Uiso 1 calc R .
C603 C 0.1623(24) -0.1732(15) 0.4227(12) 0.059(9) Uiso 1 d D .
C604 C 0.1448(26) -0.1063(18) 0.4334(15) 0.078(11) Uiso 1 d D .
H60C H 0.1787(26) -0.0731(18) 0.4675(15) 0.094 Uiso 1 calc R .
C605 C 0.0790(24) -0.0839(17) 0.3962(13) 0.071(11) Uiso 1 d D .
H60D H 0.0730(24) -0.0368(17) 0.4046(13) 0.086 Uiso 1 calc R .
N2 N 0.3692(26) -0.2355(19) 0.5382(17) 0.122(13) Uiso 1 d D .
C606 C 0.3175(23) -0.1781(19) 0.5539(17) 0.089(13) Uiso 1 d D .
H60E H 0.3241(23) -0.1510(19) 0.5940(17) 0.106 Uiso 1 calc R .
C607 C 0.2513(25) -0.1497(19) 0.5190(15) 0.082(12) Uiso 1 d D .
H60F H 0.2199(25) -0.1063(19) 0.5350(15) 0.099 Uiso 1 calc R .
C608 C 0.2371(31) -0.1904(20) 0.4607(16) 0.097(14) Uiso 1 d D .
C609 C 0.2931(32) -0.2515(22) 0.4403(20) 0.116(16) Uiso 1 d D .
H60H H 0.2873(32) -0.2801(22) 0.4005(20) 0.139 Uiso 1 calc R .
C610 C 0.3608(37) -0.2707(27) 0.4815(20) 0.159(22) Uiso 1 d D .
H61A H 0.4015(37) -0.3110(27) 0.4666(20) 0.190 Uiso 1 calc R .
C11 C -0.5103(27) -0.0049(45) 0.1102(36) 0.275(41) Uiso 1 d D .
H11A H -0.5410(27) 0.0101(45) 0.0799(36) 0.330 Uiso 1 calc R .
H11B H -0.5314(27) -0.0532(45) 0.1002(36) 0.330 Uiso 1 calc R .
C12 C -0.5475(54) 0.0423(47) 0.1731(35) 0.326(50) Uiso 1 d D .
H12A H -0.6287(54) 0.0395(47) 0.1742(35) 0.489 Uiso 1 calc R .
H12B H -0.5234(54) 0.0893(47) 0.1818(35) 0.489 Uiso 1 calc R .
H12C H -0.5129(54) 0.0269(47) 0.2019(35) 0.489 Uiso 1 calc R .
C13 C -0.2966(72) 0.0899(32) 0.1200(41) 0.302(47) Uiso 1 d D .
H13A H -0.2639(72) 0.1190(32) 0.1586(41) 0.362 Uiso 1 calc R .
H13B H -0.2365(72) 0.0785(32) 0.0925(41) 0.362 Uiso 1 calc R .
C14 C -0.3803(94) 0.1250(47) 0.1024(53) 0.470(87) Uiso 1 d D .
H14A H -0.3476(94) 0.1662(47) 0.1004(53) 0.705 Uiso 1 calc R .
H14B H -0.4386(94) 0.1372(47) 0.1304(53) 0.705 Uiso 1 calc R .
H14C H -0.4127(94) 0.0958(47) 0.0644(53) 0.705 Uiso 1 calc R .
C15 C -0.3563(49) -0.0396(28) 0.0447(13) 0.184(26) Uiso 1 d D .
H15A H -0.3484(49) -0.0882(28) 0.0378(13) 0.221 Uiso 1 calc R .
H15B H -0.4268(49) -0.0346(28) 0.0250(13) 0.221 Uiso 1 calc R .
C16 C -0.2582(69) -0.0144(49) 0.0213(30) 0.337(52) Uiso 1 d D .
H16A H -0.2561(69) -0.0405(49) -0.0203(30) 0.505 Uiso 1 calc R .
H16B H -0.1887(69) -0.0201(49) 0.0406(30) 0.505 Uiso 1 calc R .
H16C H -0.2666(69) 0.0337(49) 0.0284(30) 0.505 Uiso 1 calc R .
C21 C -0.4316(25) -0.2849(23) 0.1084(18) 0.110(15) Uiso 1 d D .
H21A H -0.4514(25) -0.3339(23) 0.0905(18) 0.132 Uiso 1 calc R .
H21B H -0.4862(25) -0.2630(23) 0.1377(18) 0.132 Uiso 1 calc R .
C22 C -0.4382(37) -0.2521(25) 0.0583(19) 0.131(18) Uiso 1 d D .
H22A H -0.5138(37) -0.2588(25) 0.0404(19) 0.196 Uiso 1 calc R .
H22B H -0.3853(37) -0.2745(25) 0.0288(19) 0.196 Uiso 1 calc R .
H22C H -0.4192(37) -0.2035(25) 0.0760(19) 0.196 Uiso 1 calc R .
C23 C -0.3212(30) -0.3196(20) 0.1893(15) 0.088(13) Uiso 1 d D .
H23A H -0.3669(30) -0.2918(20) 0.2211(15) 0.105 Uiso 1 calc R .
H23B H -0.3645(30) -0.3619(20) 0.1665(15) 0.105 Uiso 1 calc R .
C24 C -0.2222(36) -0.3362(23) 0.2128(19) 0.125(17) Uiso 1 d D .
H24A H -0.2409(36) -0.3609(23) 0.2372(19) 0.187 Uiso 1 calc R .
H24B H -0.1797(36) -0.2946(23) 0.2361(19) 0.187 Uiso 1 calc R .
H24C H -0.1773(36) -0.3647(23) 0.1815(19) 0.187 Uiso 1 calc R .
C25 C -0.2030(27) -0.3235(18) 0.0869(14) 0.092(13) Uiso 1 d D .
H25A H -0.1966(27) -0.3019(18) 0.0586(14) 0.111 Uiso 1 calc R .
H25B H -0.1277(27) -0.3226(18) 0.1050(14) 0.111 Uiso 1 calc R .
C26 C -0.2425(44) -0.3991(25) 0.0539(22) 0.172(24) Uiso 1 d D .
H26A H -0.1893(44) -0.4222(25) 0.0248(22) 0.258 Uiso 1 calc R .
H26B H -0.3162(44) -0.4009(25) 0.0349(22) 0.258 Uiso 1 calc R .
H26C H -0.2467(44) -0.4217(25) 0.0812(22) 0.258 Uiso 1 calc R .
C31 C -0.5303(42) -0.1222(18) 0.3175(23) 0.150(20) Uiso 1 d D .
H31A H -0.5470(42) -0.1413(18) 0.2752(23) 0.180 Uiso 1 calc R .
H31B H -0.4809(42) -0.1533(18) 0.3274(23) 0.180 Uiso 1 calc R .
C32 C -0.6402(54) -0.1139(38) 0.3497(33) 0.270(40) Uiso 1 d D .
H32A H -0.6785(54) -0.1581(38) 0.3385(33) 0.405 Uiso 1 calc R .
H32B H -0.6885(54) -0.0830(38) 0.3395(33) 0.405 Uiso 1 calc R .
H32C H -0.6228(54) -0.0951(38) 0.3914(33) 0.405 Uiso 1 calc R .
C33 C -0.4658(36) 0.0137(21) 0.4168(12) 0.122(17) Uiso 1 d D .
H33A H -0.4371(36) 0.0604(21) 0.4257(12) 0.146 Uiso 1 calc R .
H33B H -0.5431(36) 0.0157(21) 0.4293(12) 0.146 Uiso 1 calc R .
C34 C -0.3855(36) -0.0251(24) 0.4493(18) 0.129(18) Uiso 1 d D .
H34A H -0.3839(36) 0.0001(24) 0.4911(18) 0.193 Uiso 1 calc R .
H34B H -0.3097(36) -0.0272(24) 0.4360(18) 0.193 Uiso 1 calc R .
H34C H -0.4153(36) -0.0712(24) 0.4400(18) 0.193 Uiso 1 calc R .
C35 C -0.5763(32) 0.0054(24) 0.3154(22) 0.142(20) Uiso 1 d D .
H35A H -0.5850(32) -0.0168(24) 0.2728(22) 0.170 Uiso 1 calc R .
H35B H -0.6459(32) -0.0042(24) 0.3309(22) 0.170 Uiso 1 calc R .
C36 C -0.5688(34) 0.0723(22) 0.3288(19) 0.119(17) Uiso 1 d D .
H36A H -0.6349(34) 0.0866(22) 0.3127(19) 0.178 Uiso 1 calc R .
H36B H -0.5020(34) 0.0833(22) 0.3127(19) 0.178 Uiso 1 calc R .
H36C H -0.5639(34) 0.0960(22) 0.3708(19) 0.178 Uiso 1 calc R .
C41 C 0.0744(37) 0.1835(29) 0.2996(22) 0.159(22) Uiso 1 d D .
H41A H 0.0509(37) 0.1763(29) 0.2594(22) 0.191 Uiso 1 calc R .
H41B H 0.0895(37) 0.2325(29) 0.3222(22) 0.191 Uiso 1 calc R .
C42 C 0.1746(38) 0.1410(29) 0.3026(22) 0.160(22) Uiso 1 d D .
H42A H 0.2384(38) 0.1547(29) 0.2862(22) 0.240 Uiso 1 calc R .
H42B H 0.1559(38) 0.0929(29) 0.2806(22) 0.240 Uiso 1 calc R .
H42C H 0.1935(38) 0.1482(29) 0.3430(22) 0.240 Uiso 1 calc R .
C43 C -0.0093(33) 0.1715(21) 0.4109(11) 0.095(13) Uiso 1 d D .
H43A H -0.0823(33) 0.1681(21) 0.4265(11) 0.114 Uiso 1 calc R .
H43B H 0.0401(33) 0.1387(21) 0.4185(11) 0.114 Uiso 1 calc R .
C44 C 0.0421(43) 0.2452(27) 0.4443(20) 0.166(23) Uiso 1 d D .
H44A H 0.0503(43) 0.2542(27) 0.4856(20) 0.249 Uiso 1 calc R .
H44B H -0.0073(43) 0.2782(27) 0.4381(20) 0.249 Uiso 1 calc R .
H44C H 0.1153(43) 0.2488(27) 0.4298(20) 0.249 Uiso 1 calc R .
C45 C -0.1250(31) 0.2144(18) 0.3327(19) 0.113(16) Uiso 1 d D .
H45A H -0.1883(31) 0.2134(18) 0.3562(19) 0.135 Uiso 1 calc R .
H45B H -0.0853(31) 0.2588(18) 0.3523(19) 0.135 Uiso 1 calc R .
C46 C -0.1682(57) 0.2116(38) 0.2795(32) 0.275(41) Uiso 1 d D .
H46A H -0.2168(57) 0.2499(38) 0.2852(32) 0.412 Uiso 1 calc R .
H46B H -0.2112(57) 0.1690(38) 0.2600(32) 0.412 Uiso 1 calc R .
H46C H -0.1070(57) 0.2138(38) 0.2557(32) 0.412 Uiso 1 calc R .
C51 C 0.1535(36) -0.0479(21) 0.0920(19) 0.118(16) Uiso 1 d D .
H51A H 0.1619(36) -0.0020(21) 0.1227(19) 0.141 Uiso 1 calc R .
H51B H 0.2247(36) -0.0594(21) 0.0727(19) 0.141 Uiso 1 calc R .
C52 C 0.0605(51) -0.0502(32) 0.0491(25) 0.215(31) Uiso 1 d D .
H52A H 0.0772(51) -0.0175(32) 0.0315(25) 0.322 Uiso 1 calc R .
H52B H -0.0093(51) -0.0387(32) 0.0688(25) 0.322 Uiso 1 calc R .
H52C H 0.0532(51) -0.0959(32) 0.0190(25) 0.322 Uiso 1 calc R .
C53 C 0.0943(47) -0.1933(20) 0.0639(20) 0.160(22) Uiso 1 d D .
H53A H 0.0839(47) -0.2278(20) 0.0807(20) 0.192 Uiso 1 calc R .
H53B H 0.0244(47) -0.1926(20) 0.0417(20) 0.192 Uiso 1 calc R .
C54 C 0.1741(72) -0.2120(40) 0.0282(31) 0.348(57) Uiso 1 d D .
H54A H 0.1560(72) -0.2572(40) -0.0010(31) 0.522 Uiso 1 calc R .
H54B H 0.2440(72) -0.2130(40) 0.0495(31) 0.522 Uiso 1 calc R .
H54C H 0.1824(72) -0.1797(40) 0.0093(31) 0.522 Uiso 1 calc R .
C55 C 0.2562(30) -0.1115(31) 0.1528(25) 0.164(23) Uiso 1 d D .
H55A H 0.3099(30) -0.1236(31) 0.1219(25) 0.197 Uiso 1 calc R .
H55B H 0.2782(30) -0.0664(31) 0.1822(25) 0.197 Uiso 1 calc R .
C56 C 0.2556(58) -0.1612(42) 0.1784(34) 0.293(45) Uiso 1 d D .
H56A H 0.3302(58) -0.1630(42) 0.1951(34) 0.439 Uiso 1 calc R .
H56B H 0.2342(58) -0.2057(42) 0.1489(34) 0.439 Uiso 1 calc R .
H56C H 0.2021(58) -0.1487(42) 0.2088(34) 0.439 Uiso 1 calc R .
W7 W 0.25870(10) 0.37801(7) 0.20729(6) 0.0401(4) Uani 1 d . .
W8 W 0.39979(10) 0.40991(7) 0.30043(6) 0.0390(4) Uani 1 d . .
W9 W 0.22078(10) 0.48386(7) 0.30483(6) 0.0406(4) Uani 1 d . .
W10 W 0.28181(12) 0.50484(7) 0.21180(6) 0.0494(4) Uani 1 d . .
W11 W 0.46062(11) 0.42954(7) 0.20633(6) 0.0485(4) Uani 1 d . .
W12 W 0.42514(11) 0.53494(7) 0.30257(6) 0.0463(4) Uani 1 d . .
S9 S 0.2098(6) 0.3649(4) 0.2969(4) 0.046(2) Uani 1 d . .
S10 S 0.3618(6) 0.5117(4) 0.3853(3) 0.045(2) Uani 1 d . .
S11 S 0.1008(7) 0.4535(4) 0.2166(4) 0.055(3) Uani 1 d . .
S12 S 0.4291(7) 0.3176(4) 0.2082(4) 0.051(2) Uani 1 d . .
S13 S 0.2562(8) 0.5975(4) 0.3054(4) 0.056(3) Uani 1 d . .
S14 S 0.5822(7) 0.4598(5) 0.2945(4) 0.063(3) Uani 1 d . .
S15 S 0.3193(7) 0.4060(4) 0.1267(4) 0.052(2) Uani 1 d . .
S16 S 0.4718(8) 0.5469(5) 0.2127(4) 0.070(3) Uani 1 d . .
P7 P 0.1554(8) 0.2717(5) 0.1405(4) 0.062(3) Uiso 1 d D .
P8 P 0.4725(8) 0.3518(5) 0.3659(4) 0.063(3) Uiso 1 d D .
P9 P 0.0576(8) 0.5190(6) 0.3669(5) 0.071(3) Uiso 1 d D .
P10 P 0.2051(9) 0.5716(6) 0.1561(5) 0.080(3) Uiso 1 d D .
P11 P 0.6210(9) 0.3951(6) 0.1420(5) 0.075(3) Uiso 1 d D .
N3 N 0.5302(17) 0.6307(12) 0.3584(10) 0.045(7) Uiso 1 d D .
C121 C 0.5549(22) 0.6752(14) 0.3348(14) 0.076(11) Uiso 1 d D .
H12D H 0.5267(22) 0.6688(14) 0.2971(14) 0.091 Uiso 1 calc R .
C122 C 0.6230(23) 0.7313(16) 0.3670(12) 0.066(10) Uiso 1 d D .
H12E H 0.6436(23) 0.7627(16) 0.3504(12) 0.079 Uiso 1 calc R .
C123 C 0.6611(24) 0.7421(16) 0.4227(12) 0.054(9) Uiso 1 d D .
C124 C 0.6393(29) 0.6947(18) 0.4457(16) 0.092(13) Uiso 1 d D .
H12F H 0.6660(29) 0.7004(18) 0.4835(16) 0.111 Uiso 1 calc R .
C125 C 0.5746(28) 0.6368(19) 0.4099(13) 0.090(13) Uiso 1 d D .
H12H H 0.5625(28) 0.6011(19) 0.4231(13) 0.108 Uiso 1 calc R .
N4 N 0.8290(20) 0.9308(15) 0.5271(12) 0.072(9) Uiso 1 d D .
C126 C 0.8483(25) 0.9015(16) 0.4712(15) 0.099(14) Uiso 1 d D .
H12I H 0.8974(25) 0.9235(16) 0.4548(15) 0.119 Uiso 1 calc R .
C127 C 0.7952(22) 0.8355(15) 0.4342(14) 0.059(9) Uiso 1 d D .
H12J H 0.8106(22) 0.8148(15) 0.3946(14) 0.071 Uiso 1 calc R .
C128 C 0.7225(21) 0.8046(16) 0.4586(12) 0.048(8) Uiso 1 d D .
C129 C 0.7062(28) 0.8366(17) 0.5172(14) 0.082(12) Uiso 1 d D .
H12K H 0.6577(28) 0.8158(17) 0.5348(14) 0.099 Uiso 1 calc R .
C120 C 0.7621(26) 0.9021(17) 0.5525(15) 0.082(12) Uiso 1 d D .
H12L H 0.7507(26) 0.9232(17) 0.5926(15) 0.098 Uiso 1 calc R .
C71 C 0.1562(38) 0.2534(26) 0.0639(12) 0.128(18) Uiso 1 d D .
H71A H 0.0929(38) 0.2236(26) 0.0414(12) 0.153 Uiso 1 calc R .
H71B H 0.1620(38) 0.2945(26) 0.0549(12) 0.153 Uiso 1 calc R .
C72 C 0.2820(52) 0.2111(36) 0.0585(27) 0.263(39) Uiso 1 d D .
H72A H 0.3043(52) 0.1947(36) 0.0185(27) 0.394 Uiso 1 calc R .
H72B H 0.2720(52) 0.1725(36) 0.0701(27) 0.394 Uiso 1 calc R .
H72C H 0.3399(52) 0.2423(36) 0.0838(27) 0.394 Uiso 1 calc R .
C73 C 0.0104(26) 0.2652(28) 0.1568(23) 0.158(22) Uiso 1 d D .
H73A H -0.0003(26) 0.2799(28) 0.1986(23) 0.189 Uiso 1 calc R .
H73B H -0.0408(26) 0.2890(28) 0.1394(23) 0.189 Uiso 1 calc R .
C74 C 0.0025(72) 0.1715(44) 0.1181(39) 0.351(55) Uiso 1 d D .
H74A H -0.0718(72) 0.1543(44) 0.1213(39) 0.527 Uiso 1 calc R .
H74B H 0.0586(72) 0.1510(44) 0.1354(39) 0.527 Uiso 1 calc R .
H74C H 0.0165(72) 0.1599(44) 0.0774(39) 0.527 Uiso 1 calc R .
C75 C 0.2105(58) 0.1935(25) 0.1459(37) 0.236(36) Uiso 1 d D .
H75A H 0.2425(58) 0.1689(25) 0.1082(37) 0.284 Uiso 1 calc R .
H75B H 0.2749(58) 0.2094(25) 0.1742(37) 0.284 Uiso 1 calc R .
C76 C 0.1668(105) 0.1516(51) 0.1569(63) 0.505(99) Uiso 1 d D .
H76A H 0.2229(105) 0.1222(51) 0.1637(63) 0.758 Uiso 1 calc R .
H76B H 0.1154(105) 0.1246(51) 0.1247(63) 0.758 Uiso 1 calc R .
H76C H 0.1252(105) 0.1726(51) 0.1917(63) 0.758 Uiso 1 calc R .
C81 C 0.5589(66) 0.4010(40) 0.4308(24) 0.304(46) Uiso 1 d D .
H81A H 0.5113(66) 0.4356(40) 0.4570(24) 0.365 Uiso 1 calc R .
H81B H 0.5796(66) 0.3700(40) 0.4503(24) 0.365 Uiso 1 calc R .
C82 C 0.6562(43) 0.4341(29) 0.4265(23) 0.172(24) Uiso 1 d D .
H82A H 0.6923(43) 0.4574(29) 0.4650(23) 0.258 Uiso 1 calc R .
H82B H 0.6382(43) 0.4673(29) 0.4094(23) 0.258 Uiso 1 calc R .
H82C H 0.7067(43) 0.4010(29) 0.4020(23) 0.258 Uiso 1 calc R .
C83 C 0.4648(54) 0.2563(15) 0.3321(27) 0.195(28) Uiso 1 d D .
H83A H 0.4677(54) 0.2357(15) 0.3614(27) 0.234 Uiso 1 calc R .
H83B H 0.3976(54) 0.2390(15) 0.3060(27) 0.234 Uiso 1 calc R .
C84 C 0.5664(65) 0.2457(35) 0.3007(33) 0.316(50) Uiso 1 d D .
H84A H 0.5759(65) 0.1971(35) 0.2799(33) 0.474 Uiso 1 calc R .
H84B H 0.6304(65) 0.2650(35) 0.3279(33) 0.474 Uiso 1 calc R .
H84C H 0.5611(65) 0.2680(35) 0.2730(33) 0.474 Uiso 1 calc R .
C85 C 0.3807(67) 0.3312(57) 0.4129(36) 0.359(59) Uiso 1 d D .
H85A H 0.3503(67) 0.2846(57) 0.3914(36) 0.431 Uiso 1 calc R .
H85B H 0.4274(67) 0.3300(57) 0.4460(36) 0.431 Uiso 1 calc R .
C86 C 0.2874(36) 0.3737(25) 0.4362(20) 0.131(18) Uiso 1 d D .
H86A H 0.2533(36) 0.3598(25) 0.4648(20) 0.197 Uiso 1 calc R .
H86B H 0.2321(36) 0.3691(25) 0.4049(20) 0.197 Uiso 1 calc R .
H86C H 0.3137(36) 0.4211(25) 0.4546(20) 0.197 Uiso 1 calc R .
C91 C -0.0154(48) 0.5814(27) 0.3423(28) 0.192(28) Uiso 1 d D .
H91A H 0.0333(48) 0.6227(27) 0.3566(28) 0.231 Uiso 1 calc R .
H91B H -0.0124(48) 0.5626(27) 0.2998(28) 0.231 Uiso 1 calc R .
C92 C -0.1113(54) 0.6015(37) 0.3522(34) 0.263(41) Uiso 1 d D .
H92A H -0.1276(54) 0.6336(37) 0.3337(34) 0.394 Uiso 1 calc R .
H92B H -0.1180(54) 0.6240(37) 0.3939(34) 0.394 Uiso 1 calc R .
H92C H -0.1644(54) 0.5628(37) 0.3367(34) 0.394 Uiso 1 calc R .
C93 C 0.0849(48) 0.5508(29) 0.4459(13) 0.177(24) Uiso 1 d D .
H93A H 0.0170(48) 0.5511(29) 0.4669(13) 0.212 Uiso 1 calc R .
H93B H 0.1445(48) 0.5264(29) 0.4577(13) 0.212 Uiso 1 calc R .
C94 C 0.1299(108) 0.6350(50) 0.4521(44) 0.551(98) Uiso 1 d D .
H94A H 0.1506(108) 0.6628(50) 0.4925(44) 0.827 Uiso 1 calc R .
H94B H 0.0690(108) 0.6560(50) 0.4383(44) 0.827 Uiso 1 calc R .
H94C H 0.1943(108) 0.6315(50) 0.4287(44) 0.827 Uiso 1 calc R .
C95 C -0.0457(37) 0.4533(23) 0.3641(22) 0.142(20) Uiso 1 d D .
H95A H -0.0080(37) 0.4264(23) 0.3838(22) 0.170 Uiso 1 calc R .
H95B H -0.1046(37) 0.4779(23) 0.3896(22) 0.170 Uiso 1 calc R .
C96 C -0.1005(73) 0.4072(46) 0.3166(40) 0.385(64) Uiso 1 d D .
H96A H -0.1513(73) 0.3791(46) 0.3283(40) 0.577 Uiso 1 calc R .
H96B H -0.0465(73) 0.3783(46) 0.2910(40) 0.577 Uiso 1 calc R .
H96C H -0.1432(73) 0.4308(46) 0.2962(40) 0.577 Uiso 1 calc R .
C101 C 0.1504(36) 0.6557(16) 0.1953(19) 0.139(19) Uiso 1 d D .
H10A H 0.1140(36) 0.6746(16) 0.1687(19) 0.166 Uiso 1 calc R .
H10B H 0.0974(36) 0.6549(16) 0.2241(19) 0.166 Uiso 1 calc R .
C102 C 0.2737(34) 0.7002(21) 0.2280(18) 0.115(16) Uiso 1 d D .
H10C H 0.2573(34) 0.7474(21) 0.2512(18) 0.173 Uiso 1 calc R .
H10D H 0.3247(34) 0.6990(21) 0.1983(18) 0.173 Uiso 1 calc R .
H10E H 0.3085(34) 0.6793(21) 0.2530(18) 0.173 Uiso 1 calc R .
C103 C 0.3029(37) 0.5774(31) 0.1045(19) 0.172(23) Uiso 1 d D .
H10F H 0.3658(37) 0.6097(31) 0.1237(19) 0.206 Uiso 1 calc R .
H10G H 0.3320(37) 0.5327(31) 0.0810(19) 0.206 Uiso 1 calc R .
C104 C 0.2111(55) 0.6084(38) 0.0631(27) 0.249(36) Uiso 1 d D .
H10H H 0.2515(55) 0.6145(38) 0.0323(27) 0.374 Uiso 1 calc R .
H10I H 0.1824(55) 0.6519(38) 0.0882(27) 0.374 Uiso 1 calc R .
H10J H 0.1488(55) 0.5758(38) 0.0461(27) 0.374 Uiso 1 calc R .
C105 C 0.0712(43) 0.5471(45) 0.1150(34) 0.295(45) Uiso 1 d D .
H10K H 0.0100(43) 0.5634(45) 0.1416(34) 0.353 Uiso 1 calc R .
H10L H 0.0653(43) 0.5689(45) 0.0866(34) 0.353 Uiso 1 calc R .
C106 C 0.0581(63) 0.4658(39) 0.0817(33) 0.297(45) Uiso 1 d D .
H10M H -0.0137(63) 0.4542(39) 0.0597(33) 0.446 Uiso 1 calc R .
H10N H 0.0615(63) 0.4443(39) 0.1099(33) 0.446 Uiso 1 calc R .
H10O H 0.1185(63) 0.4496(39) 0.0554(33) 0.446 Uiso 1 calc R .
C111 C 0.5985(33) 0.3926(21) 0.0693(12) 0.093(13) Uiso 1 d D .
H11C H 0.6704(33) 0.3836(21) 0.0504(12) 0.111 Uiso 1 calc R .
H11D H 0.5470(33) 0.3538(21) 0.0475(12) 0.111 Uiso 1 calc R .
C112 C 0.5476(60) 0.4616(38) 0.0638(30) 0.266(38) Uiso 1 d D .
H11E H 0.5383(60) 0.4549(38) 0.0230(30) 0.399 Uiso 1 calc R .
H11F H 0.5991(60) 0.5002(38) 0.0839(30) 0.399 Uiso 1 calc R .
H11G H 0.4752(60) 0.4705(38) 0.0813(30) 0.399 Uiso 1 calc R .
C113 C 0.6617(32) 0.3059(14) 0.1193(17) 0.099(14) Uiso 1 d D .
H11H H 0.5963(32) 0.2744(14) 0.1109(17) 0.118 Uiso 1 calc R .
H11I H 0.7085(32) 0.2921(14) 0.0855(17) 0.118 Uiso 1 calc R .
C114 C 0.7299(64) 0.3115(39) 0.1759(35) 0.316(48) Uiso 1 d D .
H11J H 0.7582(64) 0.2670(39) 0.1714(35) 0.474 Uiso 1 calc R .
H11K H 0.6815(64) 0.3270(39) 0.2085(35) 0.474 Uiso 1 calc R .
H11L H 0.7926(64) 0.3439(39) 0.1831(35) 0.474 Uiso 1 calc R .
C115 C 0.7423(57) 0.4586(39) 0.1721(37) 0.261(41) Uiso 1 d D .
H11M H 0.7234(57) 0.4967(39) 0.1604(37) 0.313 Uiso 1 calc R .
H11N H 0.7366(57) 0.4762(39) 0.2145(37) 0.313 Uiso 1 calc R .
C116 C 0.8279(76) 0.4519(71) 0.1657(62) 0.518(107) Uiso 1 d D .
H11O H 0.8699(76) 0.4926(71) 0.1915(62) 0.777 Uiso 1 calc R .
H11P H 0.8419(76) 0.4442(71) 0.1256(62) 0.777 Uiso 1 calc R .
H11Q H 0.8517(76) 0.4127(71) 0.1741(62) 0.777 Uiso 1 calc R .

loop_
_atom_type_symbol
_atom_type_radius_bond
C 0.73
H 0.22
N 0.68
P 1.05
S 1.02
W 1.37

loop_
_geom_bond_atom_site_label_1
_geom_bond_atom_site_label_2
_geom_bond_distance
_geom_bond_site_symmetry_2
_geom_bond_publ_flag
W1 S3 2.443(9) . ?
W1 S1 2.452(7) . ?
W1 S5 2.456(8) . ?
W1 S2 2.468(9) . ?
W1 P1 2.526(10) . ?
W1 W3 2.671(2) . ?
W1 W4 2.682(2) . ?
W1 W5 2.683(2) . ?
W1 W2 2.683(2) . ?
W2 S1 2.442(8) . ?
W2 S3 2.456(9) . ?
W2 S6 2.456(9) . ?
W2 S4 2.461(8) . ?
W2 P2 2.534(9) . ?
W2 W5 2.665(2) . ?
W2 W3 2.666(2) . ?
W2 W6 2.680(2) . ?
W3 S1 2.455(7) . ?
W3 S2 2.467(9) . ?
W3 S7 2.470(8) . ?
W3 S4 2.481(8) . ?
W3 P3 2.524(10) . ?
W3 W4 2.688(2) . ?
W3 W6 2.692(2) . ?
W4 S5 2.456(10) . ?
W4 S2 2.457(8) . ?
W4 S7 2.466(9) . ?
W4 S8 2.477(9) . ?
W4 P4 2.564(12) . ?
W4 W6 2.668(2) . ?
W4 W5 2.685(2) . ?
W5 S6 2.446(8) . ?
W5 S8 2.462(9) . ?
W5 S5 2.466(9) . ?
W5 S3 2.481(8) . ?
W5 P5 2.524(9) . ?
W5 W6 2.658(2) . ?
W6 N1 2.25(2) . ?
W6 S4 2.437(7) . ?
W6 S8 2.444(7) . ?
W6 S7 2.455(9) . ?
W6 S6 2.454(9) . ?
P1 C11 1.84(3) . ?
P1 C15 1.84(3) . ?
P1 C13 1.86(3) . ?
P2 C21 1.80(2) . ?
P2 C25 1.83(2) . ?
P2 C23 1.83(2) . ?
P3 C33 1.82(3) . ?
P3 C31 1.86(3) . ?
P3 C35 1.87(3) . ?
P4 C43 1.82(2) . ?
P4 C41 1.84(3) . ?
P4 C45 1.85(3) . ?
P5 C55 1.82(3) . ?
P5 C53 1.83(3) . ?
P5 C51 1.84(2) . ?
N1 C601 1.35(2) . ?
N1 C605 1.37(2) . ?
C601 C602 1.40(3) . ?
C602 C603 1.38(2) . ?
C603 C604 1.37(3) . ?
C603 C608 1.43(4) . ?
C604 C605 1.42(3) . ?
N2 C606 1.31(3) . ?
N2 C610 1.33(3) . ?
C606 C607 1.46(3) . ?
C607 C608 1.39(3) . ?
C608 C609 1.40(3) . ?
C609 C610 1.47(3) . ?
C11 C12 1.60(10) . ?
C13 C14 1.41(11) . ?
C15 C16 1.52(8) . ?
C21 C22 1.66(5) . ?
C23 C24 1.41(4) . ?
C25 C26 1.56(5) . ?
C31 C32 1.56(8) . ?
C33 C34 1.66(5) . ?
C35 C36 1.34(5) . ?
C41 C42 1.53(6) . ?
C43 C44 1.58(5) . ?
C45 C46 1.39(6) . ?
C51 C52 1.50(5) . ?
C53 C54 1.30(8) . ?
C55 C56 1.43(7) . ?
W7 S12 2.438(9) . ?
W7 S15 2.455(9) . ?
W7 S11 2.466(9) . ?
W7 S9 2.466(8) . ?
W7 P7 2.521(9) . ?
W7 W11 2.659(2) . ?
W7 W10 2.678(2) . ?
W7 W8 2.686(2) . ?
W7 W9 2.687(2) . ?
W8 S12 2.447(9) . ?
W8 S9 2.453(7) . ?
W8 S10 2.461(9) . ?
W8 S14 2.463(8) . ?
W8 P8 2.541(10) . ?
W8 W12 2.664(2) . ?
W8 W9 2.666(2) . ?
W8 W11 2.682(2) . ?
W9 S11 2.450(8) . ?
W9 S13 2.453(8) . ?
W9 S10 2.462(7) . ?
W9 S9 2.473(8) . ?
W9 P9 2.502(11) . ?
W9 W10 2.672(2) . ?
W9 W12 2.689(2) . ?
W10 S15 2.428(9) . ?
W10 S16 2.440(9) . ?
W10 S11 2.454(8) . ?
W10 S13 2.464(10) . ?
W10 P10 2.505(11) . ?
W10 W12 2.661(2) . ?
W10 W11 2.677(2) . ?
W11 S12 2.435(9) . ?
W11 S16 2.450(9) . ?
W11 S15 2.458(7) . ?
W11 S14 2.459(8) . ?
W11 P11 2.506(11) . ?
W11 W12 2.657(2) . ?
W12 N3 2.31(2) . ?
W12 S13 2.433(10) . ?
W12 S16 2.453(9) . ?
W12 S14 2.458(10) . ?
W12 S10 2.462(8) . ?
P7 C71 1.81(3) . ?
P7 C73 1.82(3) . ?
P7 C75 1.86(3) . ?
P8 C85 1.82(3) . ?
P8 C81 1.83(3) . ?
P8 C83 1.89(3) . ?
P9 C95 1.84(3) . ?
P9 C93 1.85(3) . ?
P9 C91 1.88(3) . ?
P10 C103 1.83(3) . ?
P10 C105 1.83(3) . ?
P10 C101 1.83(3) . ?
P11 C111 1.81(2) . ?
P11 C113 1.85(3) . ?
P11 C115 1.90(3) . ?
N3 C125 1.34(2) . ?
N3 C121 1.34(2) . ?
C121 C122 1.39(3) . ?
C122 C123 1.38(2) . ?
C123 C124 1.37(3) . ?
C123 C128 1.46(4) . ?
C124 C125 1.42(3) . ?
N4 C120 1.33(3) . ?
N4 C126 1.33(3) . ?
C126 C127 1.48(3) . ?
C127 C128 1.38(2) . ?
C128 C129 1.39(3) . ?
C129 C120 1.47(3) . ?
C71 C72 1.76(7) . ?
C73 C74 1.86(9) . ?
C75 C76 1.16(11) . ?
C81 C82 1.39(8) . ?
C83 C84 1.46(8) . ?
C85 C86 1.45(10) . ?
C91 C92 1.24(8) . ?
C93 C94 1.82(10) . ?
C95 C96 1.36(8) . ?
C101 C102 1.74(5) . ?
C103 C104 1.78(7) . ?
C105 C106 1.62(10) . ?
C111 C112 1.65(7) . ?
C113 C114 1.57(7) . ?
C115 C116 1.05(14) . ?
